data_4340882
loop_
_publ_author_name
'Pinder, Tiffany A.'
'Montalvo, Steven K.'
'Hsieh, Chung-Hung'
'Lunsford, Allen M.'
'Bethel, Ryan D.'
'Pierce, Brad S.'
'Darensbourg, Marcetta Y.'

_publ_section_title
;
 Metallodithiolates as ligands to dinitrosyl iron complexes: toward the
 understanding of structures, equilibria, and spin coupling.
;
_journal_issue 17
_journal_name_full 'Inorganic chemistry'
_journal_page_first 9095
_journal_page_last 9105
_journal_paper_doi 10.1021/ic501117f
_journal_volume 53
_journal_year 2014
_chemical_formula_sum 'C26 H48 N4 O7 S2 V W'
_chemical_formula_weight 827.60
_space_group_IT_number 62
_symmetry_cell_setting orthorhombic
_symmetry_space_group_name_Hall '-P 2ac 2n'
_symmetry_space_group_name_H-M 'P n m a'
_atom_sites_solution_hydrogens geom
_atom_sites_solution_primary direct
_atom_sites_solution_secondary difmap
_audit_creation_method SHELXL-97
_cell_angle_alpha 90.00
_cell_angle_beta 90.00
_cell_angle_gamma 90.00
_cell_formula_units_Z 4
_cell_length_a 22.1643(16)
_cell_length_b 15.6695(12)
_cell_length_c 10.7813(8)
_cell_measurement_reflns_used 6331
_cell_measurement_temperature 110(2)
_cell_measurement_theta_max 21.65
_cell_measurement_theta_min 2.25
_cell_volume 3744.4(5)
_computing_cell_refinement 'Bruker APEXII'
_computing_data_collection 'Bruker APEXII'
_computing_data_reduction 'Bruker SAINT'
_computing_molecular_graphics 'Bruker SHELXTL'
_computing_publication_material 'Bruker SHELXTL'
_computing_structure_refinement 'SHELXL-97 (Sheldrick, 2008)'
_computing_structure_solution 'SHELXS-97 (Sheldrick, 2008)'
_diffrn_ambient_temperature 110(2)
_diffrn_measured_fraction_theta_full 0.985
_diffrn_measured_fraction_theta_max 0.985
_diffrn_measurement_device_type 'CCD area detector'
_diffrn_measurement_method 'phi and omega scans'
_diffrn_radiation_monochromator graphite
_diffrn_radiation_source 'fine-focus sealed tube'
_diffrn_radiation_type MoK\a
_diffrn_radiation_wavelength 0.71073
_diffrn_reflns_av_R_equivalents 0.0768
_diffrn_reflns_av_sigmaI/netI 0.0452
_diffrn_reflns_limit_h_max 26
_diffrn_reflns_limit_h_min -26
_diffrn_reflns_limit_k_max 18
_diffrn_reflns_limit_k_min -18
_diffrn_reflns_limit_l_max 12
_diffrn_reflns_limit_l_min -12
_diffrn_reflns_number 34263
_diffrn_reflns_theta_full 25.00
_diffrn_reflns_theta_max 25.00
_diffrn_reflns_theta_min 1.84
_exptl_absorpt_coefficient_mu 3.478
_exptl_absorpt_correction_T_max 0.7224
_exptl_absorpt_correction_T_min 0.4218
_exptl_absorpt_correction_type multi-scan
_exptl_absorpt_process_details sadabs
_exptl_crystal_colour 'yellow    '
_exptl_crystal_density_diffrn 1.468
_exptl_crystal_density_method 'not measured'
_exptl_crystal_description 'needle    '
_exptl_crystal_F_000 1792
_exptl_crystal_size_max 0.30
_exptl_crystal_size_mid 0.10
_exptl_crystal_size_min 0.10
_refine_diff_density_max 0.768
_refine_diff_density_min -1.013
_refine_diff_density_rms 0.086
_refine_ls_extinction_method none
_refine_ls_goodness_of_fit_ref 1.012
_refine_ls_hydrogen_treatment constr
_refine_ls_matrix_type full
_refine_ls_number_parameters 279
_refine_ls_number_reflns 3386
_refine_ls_number_restraints 167
_refine_ls_restrained_S_all 1.094
_refine_ls_R_factor_all 0.0459
_refine_ls_R_factor_gt 0.0319
_refine_ls_shift/su_max 0.016
_refine_ls_shift/su_mean 0.002
_refine_ls_structure_factor_coef Fsqd
_refine_ls_weighting_details 'calc w=1/[\s^2^(Fo^2^)+(0.0320P)^2^+0.0000P] where P=(Fo^2^+2Fc^2^)/3'
_refine_ls_weighting_scheme calc
_refine_ls_wR_factor_gt 0.0694
_refine_ls_wR_factor_ref 0.0723
_reflns_number_gt 2504
_reflns_number_total 3386
_reflns_threshold_expression >2sigma(I)
_cod_data_source_file ic501117f_si_002.cif
_cod_data_source_block 1
_cod_depositor_comments 'Adding full bibliography for 4340882--4340885.cif.'
_cod_original_sg_symbol_H-M Pnma
_cod_database_code 4340882

loop_
_symmetry_equiv_pos_as_xyz
'x, y, z'
'-x+1/2, -y, z+1/2'
'x+1/2, -y+1/2, -z+1/2'
'-x, y+1/2, -z'
'-x, -y, -z'
'x-1/2, y, -z-1/2'
'-x-1/2, y-1/2, z-1/2'
'x, -y-1/2, z'

loop_
_atom_site_label
_atom_site_type_symbol
_atom_site_fract_x
_atom_site_fract_y
_atom_site_fract_z
_atom_site_U_iso_or_equiv
_atom_site_adp_type
_atom_site_occupancy
_atom_site_symmetry_multiplicity
_atom_site_calc_flag
_atom_site_refinement_flags
_atom_site_disorder_assembly
_atom_site_disorder_group
W1 W 0.254720(11) 0.2500 0.29493(2) 0.04037(12) Uani 1 2 d S . .
V1 V 0.36068(5) 0.2500 0.08014(11) 0.0446(3) Uani 1 2 d S . .
S1 S 0.28742(5) 0.14305(9) 0.12511(12) 0.0452(3) Uani 1 1 d . . .
O1 O 0.21666(18) 0.3965(3) 0.4742(4) 0.0741(12) Uani 1 1 d . . .
O2 O 0.1179(2) 0.2500 0.2064(5) 0.0679(16) Uani 1 2 d S . .
O3 O 0.3764(2) 0.2500 0.4479(5) 0.101(2) Uani 1 2 d S . .
O4 O 0.43647(17) 0.0444(3) 0.2712(4) 0.0822(14) Uani 1 1 d . . .
O5 O 0.3760(2) 0.2500 -0.0660(4) 0.0598(14) Uani 1 2 d S . .
N1 N 0.41574(16) 0.1688(3) 0.1662(4) 0.0507(11) Uani 1 1 d . . .
C1 C 0.2311(2) 0.3399(4) 0.4077(5) 0.0535(14) Uani 1 1 d . . .
C2 C 0.1682(3) 0.2500 0.2307(7) 0.0495(19) Uani 1 2 d S . .
C3 C 0.3351(3) 0.2500 0.3847(7) 0.059(2) Uani 1 2 d S . .
C4 C 0.4755(2) 0.2037(4) 0.1941(7) 0.085(2) Uani 1 1 d . . .
H4A H 0.4895 0.1834 0.2741 0.102 Uiso 1 1 d R . .
H4B H 0.5035 0.1834 0.1315 0.102 Uiso 1 1 d R . .
C6 C 0.3375(2) 0.0641(3) 0.1944(5) 0.0520(13) Uani 1 1 d . . .
H6A H 0.3204 0.0463 0.2752 0.062 Uiso 1 1 calc R . .
H6B H 0.3384 0.0131 0.1401 0.062 Uiso 1 1 calc R . .
C5 C 0.4018(2) 0.0938(4) 0.2151(5) 0.0547(14) Uani 1 1 d . . .
N1_1 N 0.3975(3) 0.0369(5) 0.6735(7) 0.072(2) Uani 0.491(5) 1 d PDU A -1
C1_1 C 0.4274(5) 0.0624(7) 0.7929(8) 0.073(3) Uani 0.491(5) 1 d PDU A -1
H1A_1 H 0.4715 0.0546 0.7837 0.087 Uiso 0.491(5) 1 calc PR A -1
H1B_1 H 0.4200 0.1240 0.8068 0.087 Uiso 0.491(5) 1 calc PR A -1
C2_1 C 0.4074(7) 0.0153(9) 0.9036(9) 0.083(4) Uani 0.491(5) 1 d PDU A -1
H2A_1 H 0.3908 0.0555 0.9644 0.125 Uiso 0.491(5) 1 calc PR A -1
H2B_1 H 0.4419 -0.0148 0.9401 0.125 Uiso 0.491(5) 1 calc PR A -1
H2C_1 H 0.3763 -0.0260 0.8800 0.125 Uiso 0.491(5) 1 calc PR A -1
C3_1 C 0.3292(3) 0.0337(7) 0.6897(10) 0.080(3) Uani 0.491(5) 1 d PDU A -1
H3A_1 H 0.3105 0.0178 0.6096 0.096 Uiso 0.491(5) 1 calc PR A -1
H3B_1 H 0.3191 -0.0115 0.7505 0.096 Uiso 0.491(5) 1 calc PR A -1
C4_1 C 0.3025(6) 0.1158(9) 0.7326(17) 0.089(4) Uani 0.491(5) 1 d PDU A -1
H4C_1 H 0.2654 0.1274 0.6860 0.133 Uiso 0.491(5) 1 calc PR A -1
H4D_1 H 0.3314 0.1622 0.7188 0.133 Uiso 0.491(5) 1 calc PR A -1
H4E_1 H 0.2931 0.1119 0.8212 0.133 Uiso 0.491(5) 1 calc PR A -1
C5_1 C 0.4119(4) 0.0999(6) 0.5720(9) 0.077(3) Uani 0.491(5) 1 d PDU A -1
H5A_1 H 0.3930 0.0801 0.4940 0.093 Uiso 0.491(5) 1 calc PR A -1
H5B_1 H 0.3936 0.1556 0.5936 0.093 Uiso 0.491(5) 1 calc PR A -1
C6_1 C 0.4776(4) 0.1129(8) 0.5495(11) 0.084(3) Uani 0.491(5) 1 d PDU A -1
H6C_1 H 0.4886 0.1717 0.5708 0.125 Uiso 0.491(5) 1 calc PR A -1
H6D_1 H 0.4866 0.1025 0.4618 0.125 Uiso 0.491(5) 1 calc PR A -1
H6E_1 H 0.5008 0.0732 0.6010 0.125 Uiso 0.491(5) 1 calc PR A -1
C7_1 C 0.4183(5) -0.0519(5) 0.6376(10) 0.074(2) Uani 0.491(5) 1 d PDU A -1
H7A_1 H 0.4629 -0.0529 0.6355 0.089 Uiso 0.491(5) 1 calc PR A -1
H7B_1 H 0.4050 -0.0928 0.7020 0.089 Uiso 0.491(5) 1 calc PR A -1
C8_1 C 0.3948(6) -0.0808(7) 0.5144(10) 0.078(3) Uani 0.491(5) 1 d PDU A -1
H8A_1 H 0.4071 -0.1400 0.4996 0.118 Uiso 0.491(5) 1 calc PR A -1
H8B_1 H 0.4112 -0.0442 0.4489 0.118 Uiso 0.491(5) 1 calc PR A -1
H8C_1 H 0.3507 -0.0771 0.5140 0.118 Uiso 0.491(5) 1 calc PR A -1
N1_2 N 0.3868(3) 0.0533(5) 0.7332(7) 0.0628(18) Uani 0.509(5) 1 d PDU A -2
C1_2 C 0.3901(6) 0.0442(7) 0.8724(8) 0.065(2) Uani 0.509(5) 1 d PDU A -2
H1C_2 H 0.4054 0.0983 0.9078 0.078 Uiso 0.509(5) 1 calc PR A -2
H1D_2 H 0.3489 0.0352 0.9049 0.078 Uiso 0.509(5) 1 calc PR A -2
C2_2 C 0.4290(6) -0.0264(8) 0.9156(10) 0.078(4) Uani 0.509(5) 1 d PDU A -2
H2D_2 H 0.4323 -0.0244 1.0062 0.117 Uiso 0.509(5) 1 calc PR A -2
H2E_2 H 0.4692 -0.0207 0.8787 0.117 Uiso 0.509(5) 1 calc PR A -2
H2F_2 H 0.4112 -0.0811 0.8906 0.117 Uiso 0.509(5) 1 calc PR A -2
C3_2 C 0.3397(4) 0.1211(6) 0.7054(10) 0.065(2) Uani 0.509(5) 1 d PDU A -2
H3C_2 H 0.3386 0.1321 0.6150 0.078 Uiso 0.509(5) 1 calc PR A -2
H3D_2 H 0.3510 0.1750 0.7475 0.078 Uiso 0.509(5) 1 calc PR A -2
C4_2 C 0.2773(4) 0.0929(10) 0.7493(15) 0.078(4) Uani 0.509(5) 1 d PDU A -2
H4F_2 H 0.2496 0.1416 0.7469 0.117 Uiso 0.509(5) 1 calc PR A -2
H4G_2 H 0.2801 0.0712 0.8344 0.117 Uiso 0.509(5) 1 calc PR A -2
H4H_2 H 0.2622 0.0477 0.6947 0.117 Uiso 0.509(5) 1 calc PR A -2
C5_2 C 0.4463(3) 0.0824(6) 0.6784(10) 0.060(2) Uani 0.509(5) 1 d PDU A -2
H5C_2 H 0.4765 0.0364 0.6893 0.073 Uiso 0.509(5) 1 calc PR A -2
H5D_2 H 0.4409 0.0917 0.5882 0.073 Uiso 0.509(5) 1 calc PR A -2
C6_2 C 0.4702(5) 0.1625(7) 0.7354(13) 0.089(4) Uani 0.509(5) 1 d PDU A -2
H6F_2 H 0.5048 0.1830 0.6871 0.133 Uiso 0.509(5) 1 calc PR A -2
H6G_2 H 0.4831 0.1509 0.8208 0.133 Uiso 0.509(5) 1 calc PR A -2
H6H_2 H 0.4386 0.2062 0.7357 0.133 Uiso 0.509(5) 1 calc PR A -2
C7_2 C 0.3676(5) -0.0302(5) 0.6762(8) 0.071(2) Uani 0.509(5) 1 d PDU A -2
H7C_2 H 0.4006 -0.0722 0.6857 0.086 Uiso 0.509(5) 1 calc PR A -2
H7D_2 H 0.3320 -0.0522 0.7214 0.086 Uiso 0.509(5) 1 calc PR A -2
C8_2 C 0.3523(6) -0.0215(8) 0.5411(8) 0.085(4) Uani 0.509(5) 1 d PDU A -2
H8D_2 H 0.3371 -0.0762 0.5098 0.128 Uiso 0.509(5) 1 calc PR A -2
H8E_2 H 0.3885 -0.0051 0.4947 0.128 Uiso 0.509(5) 1 calc PR A -2
H8F_2 H 0.3212 0.0223 0.5307 0.128 Uiso 0.509(5) 1 calc PR A -2

loop_
_atom_site_aniso_label
_atom_site_aniso_U_11
_atom_site_aniso_U_22
_atom_site_aniso_U_33
_atom_site_aniso_U_23
_atom_site_aniso_U_13
_atom_site_aniso_U_12
W1 0.02792(16) 0.0573(2) 0.03585(17) 0.000 0.00086(13) 0.000
V1 0.0381(7) 0.0503(8) 0.0454(8) 0.000 0.0085(6) 0.000
S1 0.0387(7) 0.0547(8) 0.0421(7) -0.0026(7) 0.0022(6) -0.0047(6)
O1 0.073(3) 0.095(3) 0.054(3) -0.018(3) -0.001(2) 0.014(2)
O2 0.028(3) 0.084(4) 0.092(5) 0.000 -0.011(3) 0.000
O3 0.040(3) 0.213(8) 0.050(4) 0.000 -0.016(3) 0.000
O4 0.049(2) 0.078(3) 0.120(4) 0.032(3) 0.001(2) 0.017(2)
O5 0.062(3) 0.072(4) 0.045(3) 0.000 0.016(3) 0.000
N1 0.031(2) 0.053(3) 0.068(3) -0.002(2) 0.008(2) 0.003(2)
C1 0.040(3) 0.078(4) 0.043(3) 0.002(3) -0.001(2) 0.000(3)
C2 0.046(5) 0.051(5) 0.052(5) 0.000 0.007(4) 0.000
C3 0.046(5) 0.092(6) 0.040(5) 0.000 0.002(4) 0.000
C4 0.033(3) 0.068(4) 0.156(7) 0.002(4) -0.002(4) 0.004(3)
C6 0.052(3) 0.050(3) 0.054(3) 0.005(3) 0.007(3) 0.003(3)
C5 0.040(3) 0.056(4) 0.068(4) 0.001(3) 0.011(3) 0.009(3)
N1_1 0.078(4) 0.056(4) 0.081(4) 0.005(3) -0.023(4) -0.003(3)
C1_1 0.075(5) 0.060(5) 0.083(5) -0.001(4) -0.020(5) 0.005(4)
C2_1 0.102(9) 0.070(9) 0.077(6) 0.000(6) -0.015(7) 0.019(7)
C3_1 0.081(5) 0.075(5) 0.084(6) 0.005(5) -0.026(4) -0.003(4)
C4_1 0.086(8) 0.089(8) 0.092(9) 0.000(8) -0.018(8) 0.000(7)
C5_1 0.088(5) 0.061(5) 0.083(5) 0.005(4) -0.021(5) -0.005(5)
C6_1 0.091(6) 0.072(7) 0.088(8) 0.011(6) -0.012(6) -0.002(6)
C7_1 0.082(5) 0.054(4) 0.087(5) 0.003(4) -0.022(5) -0.008(4)
C8_1 0.100(8) 0.053(6) 0.082(7) 0.007(5) -0.017(6) -0.017(6)
N1_2 0.067(4) 0.063(4) 0.059(4) 0.004(3) -0.016(3) -0.012(3)
C1_2 0.077(5) 0.061(5) 0.056(4) 0.001(4) -0.013(4) 0.008(4)
C2_2 0.089(8) 0.091(8) 0.054(6) -0.009(6) -0.008(6) 0.044(6)
C3_2 0.058(4) 0.077(5) 0.060(5) 0.020(4) -0.008(4) -0.013(4)
C4_2 0.063(5) 0.120(9) 0.050(6) 0.022(7) -0.003(6) -0.029(6)
C5_2 0.062(4) 0.055(5) 0.065(5) -0.005(4) -0.011(4) 0.000(4)
C6_2 0.060(6) 0.077(7) 0.130(8) -0.036(6) 0.014(6) -0.015(5)
C7_2 0.079(5) 0.074(5) 0.062(4) -0.004(4) -0.006(4) -0.021(4)
C8_2 0.094(8) 0.103(8) 0.058(5) -0.012(6) -0.001(6) -0.028(7)

loop_
_atom_type_symbol
_atom_type_description
_atom_type_scat_dispersion_real
_atom_type_scat_dispersion_imag
_atom_type_scat_source
C C 0.0033 0.0016 'International Tables Vol C Tables 4.2.6.8 and 6.1.1.4'
H H 0.0000 0.0000 'International Tables Vol C Tables 4.2.6.8 and 6.1.1.4'
N N 0.0061 0.0033 'International Tables Vol C Tables 4.2.6.8 and 6.1.1.4'
O O 0.0106 0.0060 'International Tables Vol C Tables 4.2.6.8 and 6.1.1.4'
S S 0.1246 0.1234 'International Tables Vol C Tables 4.2.6.8 and 6.1.1.4'
V V 0.3005 0.5294 'International Tables Vol C Tables 4.2.6.8 and 6.1.1.4'
W W -0.8490 6.8722 'International Tables Vol C Tables 4.2.6.8 and 6.1.1.4'

loop_
_geom_angle_atom_site_label_1
_geom_angle_atom_site_label_2
_geom_angle_atom_site_label_3
_geom_angle
_geom_angle_site_symmetry_1
_geom_angle_site_symmetry_3
C1 W1 C1 93.5(3) . 8_565
C1 W1 C3 86.4(2) . .
C1 W1 C3 86.4(2) 8_565 .
C1 W1 C2 87.6(2) . .
C1 W1 C2 87.6(2) 8_565 .
C3 W1 C2 171.3(3) . .
C1 W1 S1 173.51(16) . .
C1 W1 S1 92.82(17) 8_565 .
C3 W1 S1 95.27(16) . .
C2 W1 S1 91.33(16) . .
C1 W1 S1 92.82(17) . 8_565
C1 W1 S1 173.51(16) 8_565 8_565
C3 W1 S1 95.27(16) . 8_565
C2 W1 S1 91.33(16) . 8_565
S1 W1 S1 80.80(6) . 8_565
O5 V1 N1 109.06(19) . 8_565
O5 V1 N1 109.06(19) . .
N1 V1 N1 79.4(3) 8_565 .
O5 V1 S1 110.01(13) . .
N1 V1 S1 140.49(14) 8_565 .
N1 V1 S1 82.74(12) . .
O5 V1 S1 110.01(13) . 8_565
N1 V1 S1 82.74(12) 8_565 8_565
N1 V1 S1 140.49(14) . 8_565
S1 V1 S1 89.36(7) . 8_565
C6 S1 V1 98.37(17) . .
C6 S1 W1 108.71(18) . .
V1 S1 W1 83.06(5) . .
C5 N1 C4 117.4(5) . .
C5 N1 V1 127.5(3) . .
C4 N1 V1 114.3(4) . .
O1 C1 W1 178.2(5) . .
O2 C2 W1 173.4(7) . .
O3 C3 W1 171.9(7) . .
C4 C4 N1 111.9(3) 8_565 .
C4 C4 H4A 109.2 8_565 .
N1 C4 H4A 110.4 . .
C4 C4 H4B 109.2 8_565 .
N1 C4 H4B 108.2 . .
H4A C4 H4B 107.9 . .
C5 C6 S1 115.1(4) . .
C5 C6 H6A 108.5 . .
S1 C6 H6A 108.5 . .
C5 C6 H6B 108.5 . .
S1 C6 H6B 108.5 . .
H6A C6 H6B 107.5 . .
O4 C5 N1 126.9(5) . .
O4 C5 C6 117.4(5) . .
N1 C5 C6 115.6(5) . .
C1_1 N1_1 C5_1 110.7(6) . .
C1_1 N1_1 C7_1 109.2(6) . .
C5_1 N1_1 C7_1 110.6(6) . .
C1_1 N1_1 C3_1 110.4(6) . .
C5_1 N1_1 C3_1 108.4(6) . .
C7_1 N1_1 C3_1 107.6(6) . .
C2_1 C1_1 N1_1 115.4(8) . .
C2_1 C1_1 H1A_1 108.4 . .
N1_1 C1_1 H1A_1 108.4 . .
C2_1 C1_1 H1B_1 108.4 . .
N1_1 C1_1 H1B_1 108.4 . .
H1A_1 C1_1 H1B_1 107.5 . .
C1_1 C2_1 H2A_1 109.5 . .
C1_1 C2_1 H2B_1 109.5 . .
H2A_1 C2_1 H2B_1 109.5 . .
C1_1 C2_1 H2C_1 109.5 . .
H2A_1 C2_1 H2C_1 109.5 . .
H2B_1 C2_1 H2C_1 109.5 . .
C4_1 C3_1 N1_1 113.7(8) . .
C4_1 C3_1 H3A_1 108.8 . .
N1_1 C3_1 H3A_1 108.8 . .
C4_1 C3_1 H3B_1 108.8 . .
N1_1 C3_1 H3B_1 108.8 . .
H3A_1 C3_1 H3B_1 107.7 . .
C3_1 C4_1 H4C_1 109.5 . .
C3_1 C4_1 H4D_1 109.5 . .
H4C_1 C4_1 H4D_1 109.5 . .
C3_1 C4_1 H4E_1 109.5 . .
H4C_1 C4_1 H4E_1 109.5 . .
H4D_1 C4_1 H4E_1 109.5 . .
C6_1 C5_1 N1_1 114.5(7) . .
C6_1 C5_1 H5A_1 108.6 . .
N1_1 C5_1 H5A_1 108.6 . .
C6_1 C5_1 H5B_1 108.6 . .
N1_1 C5_1 H5B_1 108.6 . .
H5A_1 C5_1 H5B_1 107.6 . .
C5_1 C6_1 H6C_1 109.5 . .
C5_1 C6_1 H6D_1 109.5 . .
H6C_1 C6_1 H6D_1 109.5 . .
C5_1 C6_1 H6E_1 109.5 . .
H6C_1 C6_1 H6E_1 109.5 . .
H6D_1 C6_1 H6E_1 109.5 . .
C8_1 C7_1 N1_1 113.5(7) . .
C8_1 C7_1 H7A_1 108.9 . .
N1_1 C7_1 H7A_1 108.9 . .
C8_1 C7_1 H7B_1 108.9 . .
N1_1 C7_1 H7B_1 108.9 . .
H7A_1 C7_1 H7B_1 107.7 . .
C7_1 C8_1 H8A_1 109.5 . .
C7_1 C8_1 H8B_1 109.5 . .
H8A_1 C8_1 H8B_1 109.5 . .
C7_1 C8_1 H8C_1 109.5 . .
H8A_1 C8_1 H8C_1 109.5 . .
H8B_1 C8_1 H8C_1 109.5 . .
C7_2 N1_2 C1_2 109.7(6) . .
C7_2 N1_2 C5_2 110.4(6) . .
C1_2 N1_2 C5_2 111.9(8) . .
C7_2 N1_2 C3_2 109.5(6) . .
C1_2 N1_2 C3_2 107.2(6) . .
C5_2 N1_2 C3_2 108.1(6) . .
C2_2 C1_2 N1_2 114.4(8) . .
C2_2 C1_2 H1C_2 108.7 . .
N1_2 C1_2 H1C_2 108.7 . .
C2_2 C1_2 H1D_2 108.7 . .
N1_2 C1_2 H1D_2 108.7 . .
H1C_2 C1_2 H1D_2 107.6 . .
C1_2 C2_2 H2D_2 109.5 . .
C1_2 C2_2 H2E_2 109.5 . .
H2D_2 C2_2 H2E_2 109.5 . .
C1_2 C2_2 H2F_2 109.5 . .
H2D_2 C2_2 H2F_2 109.5 . .
H2E_2 C2_2 H2F_2 109.5 . .
N1_2 C3_2 C4_2 111.0(7) . .
N1_2 C3_2 H3C_2 109.4 . .
C4_2 C3_2 H3C_2 109.4 . .
N1_2 C3_2 H3D_2 109.4 . .
C4_2 C3_2 H3D_2 109.4 . .
H3C_2 C3_2 H3D_2 108.0 . .
C3_2 C4_2 H4F_2 109.5 . .
C3_2 C4_2 H4G_2 109.5 . .
H4F_2 C4_2 H4G_2 109.5 . .
C3_2 C4_2 H4H_2 109.5 . .
H4F_2 C4_2 H4H_2 109.5 . .
H4G_2 C4_2 H4H_2 109.5 . .
C6_2 C5_2 N1_2 113.7(7) . .
C6_2 C5_2 H5C_2 108.8 . .
N1_2 C5_2 H5C_2 108.8 . .
C6_2 C5_2 H5D_2 108.8 . .
N1_2 C5_2 H5D_2 108.8 . .
H5C_2 C5_2 H5D_2 107.7 . .
C5_2 C6_2 H6F_2 109.5 . .
C5_2 C6_2 H6G_2 109.5 . .
H6F_2 C6_2 H6G_2 109.5 . .
C5_2 C6_2 H6H_2 109.5 . .
H6F_2 C6_2 H6H_2 109.5 . .
H6G_2 C6_2 H6H_2 109.5 . .
C8_2 C7_2 N1_2 112.4(7) . .
C8_2 C7_2 H7C_2 109.1 . .
N1_2 C7_2 H7C_2 109.1 . .
C8_2 C7_2 H7D_2 109.1 . .
N1_2 C7_2 H7D_2 109.1 . .
H7C_2 C7_2 H7D_2 107.9 . .
C7_2 C8_2 H8D_2 109.5 . .
C7_2 C8_2 H8E_2 109.5 . .
H8D_2 C8_2 H8E_2 109.5 . .
C7_2 C8_2 H8F_2 109.5 . .
H8D_2 C8_2 H8F_2 109.5 . .
H8E_2 C8_2 H8F_2 109.5 . .

loop_
_geom_bond_atom_site_label_1
_geom_bond_atom_site_label_2
_geom_bond_distance
_geom_bond_site_symmetry_2
W1 C1 1.934(6) .
W1 C1 1.934(6) 8_565
W1 C3 2.027(8) .
W1 C2 2.039(8) .
W1 S1 2.5857(13) .
W1 S1 2.5857(13) 8_565
V1 O5 1.612(5) .
V1 N1 1.992(4) 8_565
V1 N1 1.992(4) .
V1 S1 2.3834(15) .
V1 S1 2.3834(15) 8_565
S1 C6 1.823(5) .
O1 C1 1.184(6) .
O2 C2 1.145(8) .
O3 C3 1.141(8) .
O4 C5 1.247(6) .
N1 C5 1.325(7) .
N1 C4 1.464(6) .
C4 C4 1.451(11) 8_565
C4 H4A 0.9701 .
C4 H4B 0.9698 .
C6 C5 1.516(7) .
C6 H6A 0.9900 .
C6 H6B 0.9900 .
N1_1 C1_1 1.503(8) .
N1_1 C5_1 1.509(8) .
N1_1 C7_1 1.516(8) .
N1_1 C3_1 1.525(8) .
C1_1 C2_1 1.471(9) .
C1_1 H1A_1 0.9900 .
C1_1 H1B_1 0.9900 .
C2_1 H2A_1 0.9800 .
C2_1 H2B_1 0.9800 .
C2_1 H2C_1 0.9800 .
C3_1 C4_1 1.490(9) .
C3_1 H3A_1 0.9900 .
C3_1 H3B_1 0.9900 .
C4_1 H4C_1 0.9800 .
C4_1 H4D_1 0.9800 .
C4_1 H4E_1 0.9800 .
C5_1 C6_1 1.490(9) .
C5_1 H5A_1 0.9900 .
C5_1 H5B_1 0.9900 .
C6_1 H6C_1 0.9800 .
C6_1 H6D_1 0.9800 .
C6_1 H6E_1 0.9800 .
C7_1 C8_1 1.497(9) .
C7_1 H7A_1 0.9900 .
C7_1 H7B_1 0.9900 .
C8_1 H8A_1 0.9800 .
C8_1 H8B_1 0.9800 .
C8_1 H8C_1 0.9800 .
N1_2 C7_2 1.506(8) .
N1_2 C1_2 1.509(8) .
N1_2 C5_2 1.515(8) .
N1_2 C3_2 1.519(8) .
C1_2 C2_2 1.478(9) .
C1_2 H1C_2 0.9900 .
C1_2 H1D_2 0.9900 .
C2_2 H2D_2 0.9800 .
C2_2 H2E_2 0.9800 .
C2_2 H2F_2 0.9800 .
C3_2 C4_2 1.527(9) .
C3_2 H3C_2 0.9900 .
C3_2 H3D_2 0.9900 .
C4_2 H4F_2 0.9800 .
C4_2 H4G_2 0.9800 .
C4_2 H4H_2 0.9800 .
C5_2 C6_2 1.495(8) .
C5_2 H5C_2 0.9900 .
C5_2 H5D_2 0.9900 .
C6_2 H6F_2 0.9800 .
C6_2 H6G_2 0.9800 .
C6_2 H6H_2 0.9800 .
C7_2 C8_2 1.502(9) .
C7_2 H7C_2 0.9900 .
C7_2 H7D_2 0.9900 .
C8_2 H8D_2 0.9800 .
C8_2 H8E_2 0.9800 .
C8_2 H8F_2 0.9800 .

loop_
_geom_torsion_atom_site_label_1
_geom_torsion_atom_site_label_2
_geom_torsion_atom_site_label_3
_geom_torsion_atom_site_label_4
_geom_torsion
_geom_torsion_site_symmetry_1
_geom_torsion_site_symmetry_4
O5 V1 S1 C6 103.8(2) . .
N1 V1 S1 C6 -67.3(3) 8_565 .
N1 V1 S1 C6 -3.9(2) . .
S1 V1 S1 C6 -145.05(17) 8_565 .
O5 V1 S1 W1 -148.17(15) . .
N1 V1 S1 W1 40.7(2) 8_565 .
N1 V1 S1 W1 104.13(13) . .
S1 V1 S1 W1 -37.06(6) 8_565 .
C1 W1 S1 C6 141.3(13) . .
C1 W1 S1 C6 -50.4(2) 8_565 .
C3 W1 S1 C6 36.3(2) . .
C2 W1 S1 C6 -138.1(2) . .
S1 W1 S1 C6 130.77(17) 8_565 .
C1 W1 S1 V1 44.8(13) . .
C1 W1 S1 V1 -146.94(15) 8_565 .
C3 W1 S1 V1 -60.25(14) . .
C2 W1 S1 V1 125.38(14) . .
S1 W1 S1 V1 34.25(5) 8_565 .
O5 V1 N1 C5 -108.6(5) . .
N1 V1 N1 C5 144.8(4) 8_565 .
S1 V1 N1 C5 0.2(4) . .
S1 V1 N1 C5 80.2(5) 8_565 .
O5 V1 N1 C4 81.7(4) . .
N1 V1 N1 C4 -25.0(5) 8_565 .
S1 V1 N1 C4 -169.6(4) . .
S1 V1 N1 C4 -89.5(4) 8_565 .
C1 W1 C1 O1 -166(14) 8_565 .
C3 W1 C1 O1 108(14) . .
C2 W1 C1 O1 -78(14) . .
S1 W1 C1 O1 3(15) . .
S1 W1 C1 O1 13(14) 8_565 .
C1 W1 C2 O2 -46.82(16) . .
C1 W1 C2 O2 46.82(16) 8_565 .
C3 W1 C2 O2 0.000(3) . .
S1 W1 C2 O2 139.59(3) . .
S1 W1 C2 O2 -139.59(3) 8_565 .
C1 W1 C3 O3 46.89(16) . .
C1 W1 C3 O3 -46.89(16) 8_565 .
C2 W1 C3 O3 0.000(5) . .
S1 W1 C3 O3 -139.39(3) . .
S1 W1 C3 O3 139.39(3) 8_565 .
C5 N1 C4 C4 -150.4(4) . 8_565
V1 N1 C4 C4 20.5(4) . 8_565
V1 S1 C6 C5 7.3(4) . .
W1 S1 C6 C5 -78.1(4) . .
C4 N1 C5 O4 -8.8(9) . .
V1 N1 C5 O4 -178.2(4) . .
C4 N1 C5 C6 174.3(5) . .
V1 N1 C5 C6 4.8(7) . .
S1 C6 C5 O4 174.4(4) . .
S1 C6 C5 N1 -8.4(6) . .
C5_1 N1_1 C1_1 C2_1 168.8(10) . .
C7_1 N1_1 C1_1 C2_1 -69.2(12) . .
C3_1 N1_1 C1_1 C2_1 48.8(12) . .
C1_1 N1_1 C3_1 C4_1 57.5(13) . .
C5_1 N1_1 C3_1 C4_1 -63.8(12) . .
C7_1 N1_1 C3_1 C4_1 176.6(11) . .
C1_1 N1_1 C5_1 C6_1 56.1(12) . .
C7_1 N1_1 C5_1 C6_1 -65.0(11) . .
C3_1 N1_1 C5_1 C6_1 177.3(9) . .
C1_1 N1_1 C7_1 C8_1 -175.5(9) . .
C5_1 N1_1 C7_1 C8_1 -53.4(11) . .
C3_1 N1_1 C7_1 C8_1 64.7(11) . .
C7_2 N1_2 C1_2 C2_2 54.6(14) . .
C5_2 N1_2 C1_2 C2_2 -68.3(13) . .
C3_2 N1_2 C1_2 C2_2 173.4(11) . .
C7_2 N1_2 C3_2 C4_2 55.4(12) . .
C1_2 N1_2 C3_2 C4_2 -63.6(12) . .
C5_2 N1_2 C3_2 C4_2 175.6(10) . .
C7_2 N1_2 C5_2 C6_2 -176.7(9) . .
C1_2 N1_2 C5_2 C6_2 -54.2(11) . .
C3_2 N1_2 C5_2 C6_2 63.6(11) . .
C1_2 N1_2 C7_2 C8_2 169.3(10) . .
C5_2 N1_2 C7_2 C8_2 -66.8(11) . .
C3_2 N1_2 C7_2 C8_2 52.0(11) . .

loop_
_platon_squeeze_void_nr
_platon_squeeze_void_average_x
_platon_squeeze_void_average_y
_platon_squeeze_void_average_z
_platon_squeeze_void_volume
_platon_squeeze_void_count_electrons
_platon_squeeze_void_content
1 0.630 0.250 -0.207 109 40 ' '
2 0.370 0.750 0.207 109 40 ' '
3 0.870 0.750 0.293 109 40 ' '
4 0.130 0.250 0.707 109 40 ' '
